data_7209983
loop_
_publ_author_name
'Dong, Wen-Wen'
'Li, Dong-Sheng'
'Zhao, Jun'
'Ma, Lu-Fang'
'Wu, Ya-Pan'
'Duan, Ya-Ping'

_publ_section_title
;
 Two solvent-dependent manganese(ii) supramolecular isomers: solid-state
 transformation and magnetic properties
;
_journal_issue 27
_journal_name_full CrystEngComm
_journal_page_first 5412
_journal_paper_doi 10.1039/c3ce40565f
_journal_volume 15
_journal_year 2013
_chemical_formula_sum 'C21 H21 Mn2 N15 O3'
_chemical_formula_weight 641.41
_chemical_name_systematic
;
?
;
_space_group_IT_number 88
_symmetry_cell_setting tetragonal
_symmetry_space_group_name_Hall '-I 4ad'
_symmetry_space_group_name_H-M 'I 41/a :2'
_atom_sites_solution_hydrogens geom
_atom_sites_solution_primary direct
_atom_sites_solution_secondary difmap
_audit_creation_method SHELXL-97
_cell_angle_alpha 90.00
_cell_angle_beta 90.00
_cell_angle_gamma 90.00
_cell_formula_units_Z 8
_cell_length_a 19.6971(9)
_cell_length_b 19.6971(9)
_cell_length_c 19.9978(8)
_cell_measurement_temperature 296(2)
_cell_volume 7758.7(6)
_computing_structure_refinement 'SHELXL-97 (Sheldrick, 2008)'
_computing_structure_solution 'SHELXS-97 (Sheldrick, 2008)'
_diffrn_ambient_temperature 296(2)
_diffrn_measured_fraction_theta_full 0.989
_diffrn_measured_fraction_theta_max 0.989
_diffrn_radiation_monochromator graphite
_diffrn_radiation_source 'fine-focus sealed tube'
_diffrn_radiation_type MoK\a
_diffrn_radiation_wavelength 0.71073
_diffrn_reflns_av_R_equivalents 0.0720
_diffrn_reflns_av_sigmaI/netI 0.0306
_diffrn_reflns_limit_h_max 23
_diffrn_reflns_limit_h_min -23
_diffrn_reflns_limit_k_max 23
_diffrn_reflns_limit_k_min -23
_diffrn_reflns_limit_l_max 23
_diffrn_reflns_limit_l_min -23
_diffrn_reflns_number 33422
_diffrn_reflns_theta_full 25.04
_diffrn_reflns_theta_max 25.04
_diffrn_reflns_theta_min 2.90
_exptl_absorpt_coefficient_mu 0.689
_exptl_absorpt_correction_T_max 0.8977
_exptl_absorpt_correction_T_min 0.8802
_exptl_absorpt_correction_type multi-scan
_exptl_absorpt_process_details 'CrystalClear (Rigaku, 2011)'
_exptl_crystal_colour colorless
_exptl_crystal_density_diffrn 1.098
_exptl_crystal_density_method 'not measured'
_exptl_crystal_description prism
_exptl_crystal_F_000 2608
_exptl_crystal_size_max 0.19
_exptl_crystal_size_mid 0.18
_exptl_crystal_size_min 0.16
_refine_diff_density_max 0.862
_refine_diff_density_min -0.263
_refine_diff_density_rms 0.086
_refine_ls_extinction_method none
_refine_ls_goodness_of_fit_ref 1.064
_refine_ls_hydrogen_treatment mixed
_refine_ls_matrix_type full
_refine_ls_number_parameters 216
_refine_ls_number_reflns 3408
_refine_ls_number_restraints 7
_refine_ls_restrained_S_all 1.068
_refine_ls_R_factor_all 0.0711
_refine_ls_R_factor_gt 0.0624
_refine_ls_shift/su_max 0.002
_refine_ls_shift/su_mean 0.000
_refine_ls_structure_factor_coef Fsqd
_refine_ls_weighting_details 'calc w=1/[\s^2^(Fo^2^)+(0.1077P)^2^+16.6495P] where P=(Fo^2^+2Fc^2^)/3'
_refine_ls_weighting_scheme calc
_refine_ls_wR_factor_gt 0.1755
_refine_ls_wR_factor_ref 0.1846
_reflns_number_gt 2979
_reflns_number_total 3408
_reflns_threshold_expression >2sigma(I)
_cod_data_source_file c3ce40565f.txt
_cod_data_source_block z
_cod_depositor_comments
;
The following automatic conversions were performed:

'_symmetry_cell_setting' value 'Tetragonal' changed to 'tetragonal'
according to /home/saulius/struct/CIF-dictionaries/cif_core.dic
dictionary named 'cif_core.dic' version 2.4.2 from 2011-04-26.

Automatic conversion script
Id: cif_fix_values 1891 2012-01-12 08:04:46Z andrius 
;
_cod_original_sg_symbol_H-M I4(1)/a
_cod_database_code 7209983

loop_
_symmetry_equiv_pos_as_xyz
'x, y, z'
'-y+3/4, x+1/4, z+1/4'
'-x, -y+1/2, z'
'y+1/4, -x+1/4, z+1/4'
'x+1/2, y+1/2, z+1/2'
'-y+5/4, x+3/4, z+3/4'
'-x+1/2, -y+1, z+1/2'
'y+3/4, -x+3/4, z+3/4'
'-x, -y, -z'
'y-3/4, -x-1/4, -z-1/4'
'x, y-1/2, -z'
'-y-1/4, x-1/4, -z-1/4'
'-x+1/2, -y+1/2, -z+1/2'
'y-1/4, -x+1/4, -z+1/4'
'x+1/2, y, -z+1/2'
'-y+1/4, x+1/4, -z+1/4'

loop_
_atom_site_label
_atom_site_type_symbol
_atom_site_fract_x
_atom_site_fract_y
_atom_site_fract_z
_atom_site_U_iso_or_equiv
_atom_site_adp_type
_atom_site_occupancy
_atom_site_symmetry_multiplicity
_atom_site_calc_flag
_atom_site_refinement_flags
Mn1 Mn 0.10504(3) 1.01786(3) 0.02432(3) 0.0384(2) Uani 1 1 d .
C1 C 0.1761(3) 1.2567(2) 0.1079(2) 0.0653(14) Uani 1 1 d .
H1 H 0.1615 1.2936 0.0827 0.078 Uiso 1 1 calc R
C2 C 0.19548(17) 1.15803(17) 0.13974(17) 0.0378(8) Uani 1 1 d .
C3 C 0.19926(17) 1.08502(17) 0.14962(17) 0.0372(7) Uani 1 1 d .
C4 C 0.1872(2) 0.97916(18) 0.1477(2) 0.0463(9) Uani 1 1 d .
C5 C 0.1625(2) 0.9123(2) 0.1265(2) 0.0572(11) Uani 1 1 d .
C6 C 0.1824(4) 0.8520(2) 0.1572(4) 0.106(2) Uani 1 1 d .
H6 H 0.2136 0.8523 0.1922 0.127 Uiso 1 1 calc R
C7 C 0.1551(5) 0.7923(3) 0.1349(4) 0.130(3) Uani 1 1 d .
H7 H 0.1682 0.7515 0.1544 0.156 Uiso 1 1 calc R
C8 C 0.1084(4) 0.7920(3) 0.0838(4) 0.100(2) Uani 1 1 d .
H8 H 0.0884 0.7519 0.0694 0.120 Uiso 1 1 calc R
C9 C 0.0924(3) 0.8531(2) 0.0549(3) 0.0725(14) Uani 1 1 d .
H9 H 0.0617 0.8533 0.0195 0.087 Uiso 1 1 calc R
C10 C 0.0893(10) 0.0460(9) 0.7182(7) 0.134(6) Uani 0.50 1 d PD
H10A H 0.0772 -0.0002 0.7280 0.201 Uiso 0.50 1 calc PR
H10B H 0.1337 0.0471 0.6985 0.201 Uiso 0.50 1 calc PR
H10C H 0.0570 0.0649 0.6875 0.201 Uiso 0.50 1 calc PR
C11 C 0.0423(8) 0.1107(6) 0.8203(7) 0.098(4) Uani 0.50 1 d PD
H11A H 0.0155 0.0744 0.8385 0.147 Uiso 0.50 1 calc PR
H11B H 0.0135 0.1412 0.7960 0.147 Uiso 0.50 1 calc PR
H11C H 0.0643 0.1347 0.8560 0.147 Uiso 0.50 1 calc PR
C12 C 0.1562(10) 0.0947(7) 0.8085(7) 0.122(6) Uani 0.50 1 d PD
H12 H 0.1956 0.0772 0.7895 0.146 Uiso 0.50 1 calc PR
N1 N 0.1665(2) 1.19189(16) 0.08879(17) 0.0585(10) Uani 1 1 d .
N2 N 0.22080(15) 1.19863(14) 0.18682(15) 0.0408(7) Uani 1 1 d .
N3 N 0.20823(18) 1.26339(15) 0.16586(16) 0.0497(8) Uani 1 1 d .
N4 N 0.17066(15) 1.03598(14) 0.11216(15) 0.0394(7) Uani 1 1 d .
N5 N 0.22361(19) 0.99158(16) 0.20199(18) 0.0556(9) Uani 1 1 d .
N6 N 0.23178(17) 1.06108(15) 0.20283(16) 0.0484(8) Uani 1 1 d .
N7 N 0.11885(18) 0.91274(16) 0.07504(18) 0.0518(8) Uani 1 1 d .
N8 N 0.0894(9) 0.0849(5) 0.7789(6) 0.124(5) Uani 0.50 1 d PD
O1 O 0.1078(2) 1.12075(16) -0.01524(16) 0.0667(9) Uani 1 1 d D
H1A H 0.127(3) 1.141(3) 0.0180(17) 0.100 Uiso 1 1 d D
H1B H 0.133(2) 1.126(3) -0.0496(16) 0.100 Uiso 1 1 d D
O2 O 0.1566(9) 0.1257(4) 0.8574(4) 0.166(7) Uani 0.50 1 d PD

loop_
_atom_site_aniso_label
_atom_site_aniso_U_11
_atom_site_aniso_U_22
_atom_site_aniso_U_33
_atom_site_aniso_U_23
_atom_site_aniso_U_13
_atom_site_aniso_U_12
Mn1 0.0331(3) 0.0446(4) 0.0374(4) -0.0176(2) -0.0015(2) 0.0011(2)
C1 0.106(4) 0.035(2) 0.055(3) -0.0008(17) -0.047(3) 0.001(2)
C2 0.0406(18) 0.0360(18) 0.0368(18) -0.0019(14) -0.0116(14) -0.0013(14)
C3 0.0370(17) 0.0364(18) 0.0382(19) -0.0070(14) -0.0086(14) -0.0002(13)
C4 0.053(2) 0.0326(19) 0.054(2) -0.0024(16) -0.0099(17) 0.0035(15)
C5 0.072(3) 0.033(2) 0.067(3) -0.0075(18) -0.010(2) -0.0002(18)
C6 0.165(7) 0.036(3) 0.118(5) 0.006(3) -0.049(5) 0.000(3)
C7 0.218(9) 0.035(3) 0.137(6) 0.004(3) -0.047(7) -0.007(4)
C8 0.148(6) 0.042(3) 0.110(5) -0.016(3) -0.012(4) -0.023(3)
C9 0.089(4) 0.049(3) 0.079(3) -0.022(2) 0.004(3) -0.016(2)
C10 0.171(18) 0.129(14) 0.101(12) -0.012(10) 0.022(11) 0.020(12)
C11 0.134(12) 0.078(8) 0.081(8) -0.005(6) 0.034(8) 0.016(7)
C12 0.176(17) 0.073(9) 0.117(13) 0.040(9) 0.051(12) 0.025(10)
N1 0.089(3) 0.0379(17) 0.0485(19) -0.0022(14) -0.0371(18) -0.0010(16)
N2 0.0498(17) 0.0311(15) 0.0416(17) -0.0014(12) -0.0188(13) -0.0031(12)
N3 0.070(2) 0.0316(15) 0.0477(18) -0.0014(13) -0.0279(16) 0.0001(14)
N4 0.0411(16) 0.0337(15) 0.0433(17) -0.0061(12) -0.0082(13) 0.0004(12)
N5 0.072(2) 0.0344(17) 0.061(2) -0.0008(15) -0.0247(18) 0.0043(15)
N6 0.060(2) 0.0358(17) 0.0491(19) -0.0017(13) -0.0245(15) 0.0008(14)
N7 0.060(2) 0.0399(17) 0.056(2) -0.0135(15) 0.0022(16) -0.0076(14)
N8 0.216(16) 0.063(6) 0.093(8) -0.013(6) 0.064(10) 0.005(8)
O1 0.098(3) 0.0501(18) 0.0524(18) -0.0111(14) -0.0215(17) -0.0007(16)
O2 0.42(2) 0.046(4) 0.038(4) -0.004(3) 0.065(7) 0.018(7)

loop_
_atom_type_symbol
_atom_type_description
_atom_type_scat_dispersion_real
_atom_type_scat_dispersion_imag
_atom_type_scat_source
C C 0.0033 0.0016 'International Tables Vol C Tables 4.2.6.8 and 6.1.1.4'
H H 0.0000 0.0000 'International Tables Vol C Tables 4.2.6.8 and 6.1.1.4'
N N 0.0061 0.0033 'International Tables Vol C Tables 4.2.6.8 and 6.1.1.4'
O O 0.0106 0.0060 'International Tables Vol C Tables 4.2.6.8 and 6.1.1.4'
Mn Mn 0.3368 0.7283 'International Tables Vol C Tables 4.2.6.8 and 6.1.1.4'

loop_
_geom_angle_atom_site_label_1
_geom_angle_atom_site_label_2
_geom_angle_atom_site_label_3
_geom_angle
_geom_angle_site_symmetry_1
_geom_angle_site_symmetry_3
O1 Mn1 N4 97.12(11) . .
O1 Mn1 N3 91.07(14) . 14_465
N4 Mn1 N3 90.74(11) . 14_465
O1 Mn1 N2 96.49(12) . 6_554
N4 Mn1 N2 164.10(11) . 6_554
N3 Mn1 N2 97.18(11) 14_465 6_554
O1 Mn1 N6 92.52(14) . 6_554
N4 Mn1 N6 97.12(11) . 6_554
N3 Mn1 N6 170.89(11) 14_465 6_554
N2 Mn1 N6 74.09(10) 6_554 6_554
O1 Mn1 N7 170.55(13) . .
N4 Mn1 N7 74.23(11) . .
N3 Mn1 N7 92.82(13) 14_465 .
N2 Mn1 N7 91.57(12) 6_554 .
N6 Mn1 N7 84.93(13) 6_554 .
N3 C1 N1 114.2(3) . .
N3 C1 H1 122.9 . .
N1 C1 H1 122.9 . .
N2 C2 N1 113.4(3) . .
N2 C2 C3 118.6(3) . .
N1 C2 C3 128.0(3) . .
N6 C3 N4 113.1(3) . .
N6 C3 C2 119.0(3) . .
N4 C3 C2 127.8(3) . .
N5 C4 N4 113.9(3) . .
N5 C4 C5 125.6(4) . .
N4 C4 C5 120.5(3) . .
N7 C5 C6 121.6(4) . .
N7 C5 C4 115.4(4) . .
C6 C5 C4 123.0(4) . .
C7 C6 C5 118.5(6) . .
C7 C6 H6 120.7 . .
C5 C6 H6 120.7 . .
C6 C7 C8 120.6(6) . .
C6 C7 H7 119.7 . .
C8 C7 H7 119.7 . .
C9 C8 C7 117.7(5) . .
C9 C8 H8 121.1 . .
C7 C8 H8 121.1 . .
N7 C9 C8 123.3(5) . .
N7 C9 H9 118.4 . .
C8 C9 H9 118.4 . .
N8 C10 H10A 109.5 . .
N8 C10 H10B 109.5 . .
H10A C10 H10B 109.5 . .
N8 C10 H10C 109.5 . .
H10A C10 H10C 109.5 . .
H10B C10 H10C 109.5 . .
N8 C11 H11A 109.5 . .
N8 C11 H11B 109.5 . .
H11A C11 H11B 109.5 . .
N8 C11 H11C 109.5 . .
H11A C11 H11C 109.5 . .
H11B C11 H11C 109.5 . .
O2 C12 N8 114.9(16) . .
O2 C12 H12 122.6 . .
N8 C12 H12 122.6 . .
C2 N1 C1 101.2(3) . .
C2 N2 N3 106.0(3) . .
C2 N2 Mn1 115.0(2) . 4_465
N3 N2 Mn1 139.0(2) . 4_465
C1 N3 N2 105.2(3) . .
C1 N3 Mn1 130.8(3) . 16_665
N2 N3 Mn1 123.8(2) . 16_665
C3 N4 C4 101.5(3) . .
C3 N4 Mn1 143.4(2) . .
C4 N4 Mn1 114.9(2) . .
C4 N5 N6 104.9(3) . .
C3 N6 N5 106.6(3) . .
C3 N6 Mn1 113.1(2) . 4_465
N5 N6 Mn1 139.3(2) . 4_465
C5 N7 C9 118.2(4) . .
C5 N7 Mn1 114.6(2) . .
C9 N7 Mn1 127.0(3) . .
C11 N8 C10 136.3(17) . .
C11 N8 C12 108.8(13) . .
C10 N8 C12 114.6(14) . .
Mn1 O1 H1A 99(4) . .
Mn1 O1 H1B 114(4) . .
H1A O1 H1B 109.0(17) . .

loop_
_geom_bond_atom_site_label_1
_geom_bond_atom_site_label_2
_geom_bond_distance
_geom_bond_site_symmetry_2
Mn1 O1 2.176(3) .
Mn1 N4 2.210(3) .
Mn1 N3 2.216(3) 14_465
Mn1 N2 2.245(3) 6_554
Mn1 N6 2.298(3) 6_554
Mn1 N7 2.322(4) .
C1 N3 1.326(5) .
C1 N1 1.346(5) .
C1 H1 0.9300 .
C2 N2 1.332(4) .
C2 N1 1.345(5) .
C2 C3 1.454(5) .
C3 N6 1.328(4) .
C3 N4 1.346(4) .
C4 N5 1.324(5) .
C4 N4 1.365(5) .
C4 C5 1.467(5) .
C5 N7 1.341(6) .
C5 C6 1.394(7) .
C6 C7 1.369(8) .
C6 H6 0.9300 .
C7 C8 1.373(10) .
C7 H7 0.9300 .
C8 C9 1.372(8) .
C8 H8 0.9300 .
C9 N7 1.347(5) .
C9 H9 0.9300 .
C10 N8 1.436(14) .
C10 H10A 0.9600 .
C10 H10B 0.9600 .
C10 H10C 0.9600 .
C11 N8 1.342(13) .
C11 H11A 0.9600 .
C11 H11B 0.9600 .
C11 H11C 0.9600 .
C12 O2 1.153(14) .
C12 N8 1.457(15) .
C12 H12 0.9300 .
N2 N3 1.365(4) .
N2 Mn1 2.245(3) 4_465
N3 Mn1 2.216(3) 16_665
N5 N6 1.378(4) .
N6 Mn1 2.298(3) 4_465
O1 H1A 0.856(10) .
O1 H1B 0.852(10) .

loop_
_geom_torsion_atom_site_label_1
_geom_torsion_atom_site_label_2
_geom_torsion_atom_site_label_3
_geom_torsion_atom_site_label_4
_geom_torsion
_geom_torsion_site_symmetry_1
_geom_torsion_site_symmetry_4
N2 C2 C3 N6 -4.5(5) . .
N1 C2 C3 N6 178.4(4) . .
N2 C2 C3 N4 172.3(4) . .
N1 C2 C3 N4 -4.8(7) . .
N5 C4 C5 N7 171.2(4) . .
N4 C4 C5 N7 -6.0(6) . .
N5 C4 C5 C6 -8.5(8) . .
N4 C4 C5 C6 174.2(5) . .
N7 C5 C6 C7 -1.5(11) . .
C4 C5 C6 C7 178.2(7) . .
C5 C6 C7 C8 -0.8(14) . .
C6 C7 C8 C9 2.3(13) . .
C7 C8 C9 N7 -1.6(11) . .
N2 C2 N1 C1 0.2(5) . .
C3 C2 N1 C1 177.5(4) . .
N3 C1 N1 C2 -0.1(6) . .
N1 C2 N2 N3 -0.3(5) . .
C3 C2 N2 N3 -177.8(3) . .
N1 C2 N2 Mn1 178.7(3) . 4_465
C3 C2 N2 Mn1 1.2(4) . 4_465
N1 C1 N3 N2 -0.1(6) . .
N1 C1 N3 Mn1 -175.3(3) . 16_665
C2 N2 N3 C1 0.2(5) . .
Mn1 N2 N3 C1 -178.4(4) 4_465 .
C2 N2 N3 Mn1 175.9(3) . 16_665
Mn1 N2 N3 Mn1 -2.8(6) 4_465 16_665
N6 C3 N4 C4 1.2(4) . .
C2 C3 N4 C4 -175.8(4) . .
N6 C3 N4 Mn1 175.0(3) . .
C2 C3 N4 Mn1 -2.0(7) . .
N5 C4 N4 C3 -0.8(4) . .
C5 C4 N4 C3 176.7(4) . .
N5 C4 N4 Mn1 -176.8(3) . .
C5 C4 N4 Mn1 0.8(5) . .
O1 Mn1 N4 C3 13.0(4) . .
N3 Mn1 N4 C3 -78.1(4) 14_465 .
N2 Mn1 N4 C3 161.7(4) 6_554 .
N6 Mn1 N4 C3 106.5(4) 6_554 .
N7 Mn1 N4 C3 -170.8(4) . .
O1 Mn1 N4 C4 -173.7(3) . .
N3 Mn1 N4 C4 95.1(3) 14_465 .
N2 Mn1 N4 C4 -25.0(6) 6_554 .
N6 Mn1 N4 C4 -80.2(3) 6_554 .
N7 Mn1 N4 C4 2.4(3) . .
N4 C4 N5 N6 0.2(5) . .
C5 C4 N5 N6 -177.2(4) . .
N4 C3 N6 N5 -1.2(5) . .
C2 C3 N6 N5 176.1(3) . .
N4 C3 N6 Mn1 -172.1(2) . 4_465
C2 C3 N6 Mn1 5.2(4) . 4_465
C4 N5 N6 C3 0.6(4) . .
C4 N5 N6 Mn1 167.7(3) . 4_465
C6 C5 N7 C9 2.3(8) . .
C4 C5 N7 C9 -177.5(4) . .
C6 C5 N7 Mn1 -172.5(5) . .
C4 C5 N7 Mn1 7.8(5) . .
C8 C9 N7 C5 -0.7(8) . .
C8 C9 N7 Mn1 173.3(5) . .
O1 Mn1 N7 C5 18.5(9) . .
N4 Mn1 N7 C5 -5.7(3) . .
N3 Mn1 N7 C5 -95.7(3) 14_465 .
N2 Mn1 N7 C5 167.1(3) 6_554 .
N6 Mn1 N7 C5 93.2(3) 6_554 .
O1 Mn1 N7 C9 -155.7(7) . .
N4 Mn1 N7 C9 -179.8(4) . .
N3 Mn1 N7 C9 90.2(4) 14_465 .
N2 Mn1 N7 C9 -7.1(4) 6_554 .
N6 Mn1 N7 C9 -81.0(4) 6_554 .
O2 C12 N8 C11 -5.3(17) . .
O2 C12 N8 C10 -179.7(13) . .
